data_2234927
loop_
_publ_author_name
'Wang, Yu-Fang'
'Zhao, Hong-Bin'
'Chen, Liang'
'Yang, De-Liang'
'Wang, Bang-Ying'

_publ_section_title
;
 {5,10,15,20-Tetrakis[4-(hexyloxy)phenyl]porphyrinato}nickel(II)
;
_journal_coeditor_code BT5904
_journal_issue 6
_journal_name_full 'Acta Crystallographica Section E'
_journal_page_first m814
_journal_paper_doi 10.1107/S160053681202226X
_journal_volume 68
_journal_year 2012
_chemical_formula_iupac '[Ni (C68 H76 N4 O4)]'
_chemical_formula_moiety 'C68 H76 N4 Ni O4'
_chemical_formula_sum 'C68 H76 N4 Ni O4'
_chemical_formula_weight 1072.04
_chemical_name_systematic
;
{5,10,15,20-Tetrakis[4-(hexyloxy)phenyl]porphyrinato}nickel(II)
;
_space_group_IT_number 60
_symmetry_cell_setting orthorhombic
_symmetry_space_group_name_Hall '-P 2n 2ab'
_symmetry_space_group_name_H-M 'P b c n'
_atom_sites_solution_hydrogens geom
_atom_sites_solution_primary direct
_atom_sites_solution_secondary difmap
_cell_angle_alpha 90.00
_cell_angle_beta 90.00
_cell_angle_gamma 90.00
_cell_formula_units_Z 4
_cell_length_a 18.7735(10)
_cell_length_b 10.8439(6)
_cell_length_c 28.7173(16)
_cell_measurement_reflns_used 7739
_cell_measurement_temperature 185(2)
_cell_measurement_theta_max 25.01
_cell_measurement_theta_min 2.28
_cell_volume 5846.2(6)
_computing_cell_refinement 'SAINT (Bruker, 2002)'
_computing_data_collection 'SMART (Bruker, 2002)'
_computing_data_reduction 'SAINT (Bruker, 2002)'
_computing_molecular_graphics 'SHELXTL (Sheldrick, 2008)'
_computing_publication_material 'SHELXTL (Sheldrick, 2008)'
_computing_structure_refinement 'SHELXL97 (Sheldrick, 2008)'
_computing_structure_solution 'SHELXS97 (Sheldrick, 2008)'
_diffrn_ambient_temperature 185(2)
_diffrn_measured_fraction_theta_full 0.999
_diffrn_measured_fraction_theta_max 0.999
_diffrn_measurement_device_type 'Bruker APEX CCD'
_diffrn_measurement_method '\f and \w scans'
_diffrn_radiation_monochromator graphite
_diffrn_radiation_source 'fine-focus sealed tube'
_diffrn_radiation_type MoK\a
_diffrn_radiation_wavelength 0.71073
_diffrn_reflns_av_R_equivalents 0.0313
_diffrn_reflns_av_sigmaI/netI 0.0213
_diffrn_reflns_limit_h_max 11
_diffrn_reflns_limit_h_min -22
_diffrn_reflns_limit_k_max 12
_diffrn_reflns_limit_k_min -12
_diffrn_reflns_limit_l_max 34
_diffrn_reflns_limit_l_min -34
_diffrn_reflns_number 30888
_diffrn_reflns_theta_full 25.04
_diffrn_reflns_theta_max 25.04
_diffrn_reflns_theta_min 1.79
_exptl_absorpt_coefficient_mu 0.384
_exptl_absorpt_correction_T_max 0.9626
_exptl_absorpt_correction_T_min 0.9035
_exptl_absorpt_correction_type multi-scan
_exptl_absorpt_process_details '(SADABS; Sheldrick, 2004)'
_exptl_crystal_colour purple
_exptl_crystal_density_diffrn 1.218
_exptl_crystal_density_method 'not measured'
_exptl_crystal_description block
_exptl_crystal_F_000 2288
_exptl_crystal_size_max 0.27
_exptl_crystal_size_mid 0.19
_exptl_crystal_size_min 0.10
_refine_diff_density_max 0.917
_refine_diff_density_min -0.322
_refine_ls_extinction_method none
_refine_ls_goodness_of_fit_ref 1.028
_refine_ls_hydrogen_treatment constr
_refine_ls_matrix_type full
_refine_ls_number_parameters 380
_refine_ls_number_reflns 5173
_refine_ls_number_restraints 10
_refine_ls_restrained_S_all 1.029
_refine_ls_R_factor_all 0.0751
_refine_ls_R_factor_gt 0.0558
_refine_ls_shift/su_max 0.005
_refine_ls_shift/su_mean 0.000
_refine_ls_structure_factor_coef Fsqd
_refine_ls_weighting_details 'calc w=1/[\s^2^(Fo^2^)+(0.0695P)^2^+7.6994P] where P=(Fo^2^+2Fc^2^)/3'
_refine_ls_weighting_scheme calc
_refine_ls_wR_factor_gt 0.1408
_refine_ls_wR_factor_ref 0.1560
_reflns_number_gt 3950
_reflns_number_total 5173
_reflns_threshold_expression I>2\s(I)
_cod_data_source_file bt5904.cif
_cod_data_source_block I
_cod_database_code 2234927
_cod_database_fobs_code 2234927

loop_
_symmetry_equiv_pos_as_xyz
'x, y, z'
'-x+1/2, -y+1/2, z+1/2'
'-x, y, -z+1/2'
'x+1/2, -y+1/2, -z'
'-x, -y, -z'
'x-1/2, y-1/2, -z-1/2'
'x, -y, z-1/2'
'-x-1/2, y-1/2, z'

loop_
_atom_site_type_symbol
_atom_site_label
_atom_site_fract_x
_atom_site_fract_y
_atom_site_fract_z
_atom_site_U_iso_or_equiv
_atom_site_adp_type
_atom_site_calc_flag
_atom_site_refinement_flags
_atom_site_occupancy
_atom_site_symmetry_multiplicity
_atom_site_disorder_assembly
_atom_site_disorder_group
Ni Ni1 0.0000 0.5000 0.0000 0.03368(17) Uani d S 1 2 . .
N N1 0.05923(12) 0.4241(2) 0.04806(8) 0.0365(6) Uani d . 1 1 . .
N N2 -0.08523(12) 0.4574(2) 0.03539(8) 0.0360(5) Uani d . 1 1 . .
O O1 0.47501(10) 0.4148(2) 0.05027(8) 0.0470(6) Uani d . 1 1 . .
O O2 -0.1075(2) 0.0150(3) 0.24746(10) 0.0912(11) Uani d . 1 1 . .
C C1 0.17914(15) 0.4636(3) 0.01680(11) 0.0383(7) Uani d . 1 1 . .
C C2 0.13284(15) 0.4180(3) 0.04994(10) 0.0389(7) Uani d . 1 1 . .
C C3 0.15575(16) 0.3543(3) 0.09105(10) 0.0433(7) Uani d . 1 1 . .
H H3 0.2036 0.3402 0.1004 0.052 Uiso calc R 1 1 . .
C C4 0.09688(16) 0.3184(3) 0.11395(11) 0.0449(8) Uani d . 1 1 . .
H H4 0.0952 0.2728 0.1422 0.054 Uiso calc R 1 1 . .
C C5 0.03718(15) 0.3619(3) 0.08767(10) 0.0389(7) Uani d . 1 1 . .
C C6 -0.03289(16) 0.3440(3) 0.10139(10) 0.0402(7) Uani d . 1 1 . .
C C7 -0.08952(15) 0.3932(3) 0.07679(10) 0.0400(7) Uani d . 1 1 . .
C C8 -0.16234(16) 0.3787(3) 0.09132(11) 0.0466(8) Uani d . 1 1 . .
H H8 -0.1787 0.3383 0.1186 0.056 Uiso calc R 1 1 . .
C C9 -0.20280(16) 0.4336(3) 0.05864(11) 0.0458(8) Uani d . 1 1 . .
H H9 -0.2533 0.4401 0.0588 0.055 Uiso calc R 1 1 . .
C C10 -0.15578(15) 0.4803(3) 0.02365(11) 0.0375(7) Uani d . 1 1 . .
C C11 0.25789(15) 0.4496(3) 0.02455(10) 0.0395(7) Uani d . 1 1 . .
C C12 0.29479(16) 0.5322(3) 0.05231(11) 0.0442(8) Uani d . 1 1 . .
H H12 0.2700 0.5987 0.0665 0.053 Uiso calc R 1 1 . .
C C13 0.36741(16) 0.5192(3) 0.05977(11) 0.0442(8) Uani d . 1 1 . .
H H13 0.3920 0.5768 0.0788 0.053 Uiso calc R 1 1 . .
C C14 0.40400(15) 0.4222(3) 0.03951(10) 0.0397(7) Uani d . 1 1 . .
C C15 0.36835(16) 0.3412(3) 0.01064(12) 0.0498(8) Uani d . 1 1 . .
H H15 0.3934 0.2763 -0.0044 0.060 Uiso calc R 1 1 . .
C C16 0.29529(17) 0.3554(3) 0.00380(12) 0.0502(8) Uani d . 1 1 . .
H H16 0.2708 0.2987 -0.0157 0.060 Uiso calc R 1 1 . .
C C17 0.51606(16) 0.3211(3) 0.02732(12) 0.0483(8) Uani d . 1 1 . .
H H17A 0.5212 0.3410 -0.0062 0.058 Uiso calc R 1 1 . .
H H17B 0.4919 0.2402 0.0301 0.058 Uiso calc R 1 1 . .
C C18 0.58842(15) 0.3160(3) 0.05030(11) 0.0478(8) Uani d . 1 1 . .
H H18A 0.6074 0.4008 0.0532 0.057 Uiso calc R 1 1 . .
H H18B 0.6214 0.2685 0.0303 0.057 Uiso calc R 1 1 . .
C C19 0.58589(16) 0.2569(3) 0.09827(12) 0.0506(8) Uani d . 1 1 . .
H H19A 0.5524 0.3041 0.1180 0.061 Uiso calc R 1 1 . .
H H19B 0.5669 0.1721 0.0952 0.061 Uiso calc R 1 1 . .
C C20 0.65764(17) 0.2511(4) 0.12263(12) 0.0565(9) Uani d . 1 1 . .
H H20A 0.6921 0.2087 0.1020 0.068 Uiso calc R 1 1 . .
H H20B 0.6751 0.3362 0.1277 0.068 Uiso calc R 1 1 . .
C C21 0.6552(2) 0.1846(5) 0.16901(15) 0.0810(13) Uani d . 1 1 . .
H H21A 0.6363 0.1004 0.1641 0.097 Uiso calc R 1 1 . .
H H21B 0.6220 0.2286 0.1900 0.097 Uiso calc R 1 1 . .
C C22 0.7278(3) 0.1760(7) 0.1922(2) 0.143(3) Uani d . 1 1 . .
H H22A 0.7617 0.1372 0.1708 0.215 Uiso calc R 1 1 . .
H H22B 0.7240 0.1263 0.2206 0.215 Uiso calc R 1 1 . .
H H22C 0.7445 0.2590 0.2002 0.215 Uiso calc R 1 1 . .
C C23 -0.04850(16) 0.2638(3) 0.14258(11) 0.0470(8) Uani d . 1 1 . .
C C24 -0.06468(19) 0.3105(4) 0.18589(12) 0.0599(10) Uani d . 1 1 . .
H H24 -0.0634 0.3970 0.1911 0.072 Uiso calc R 1 1 . .
C C25 -0.08340(19) 0.2286(5) 0.22295(12) 0.0676(12) Uani d . 1 1 . .
H H25 -0.0939 0.2595 0.2531 0.081 Uiso calc R 1 1 . .
C C26 -0.0859(2) 0.1039(4) 0.21393(15) 0.0678(11) Uani d . 1 1 . .
C C27 -0.0687(2) 0.0577(4) 0.17204(15) 0.0728(11) Uani d . 1 1 . .
H H27 -0.0694 -0.0289 0.1670 0.087 Uiso calc R 1 1 . .
C C28 -0.05038(19) 0.1361(4) 0.13678(14) 0.0616(10) Uani d . 1 1 . .
H H28 -0.0385 0.1024 0.1072 0.074 Uiso calc R 1 1 . .
C C29 -0.1321(3) 0.0598(5) 0.28906(16) 0.1011(17) Uani d . 1 1 . .
H H29A -0.1692 0.1231 0.2838 0.121 Uiso calc R 1 1 . .
H H29B -0.0928 0.0972 0.3071 0.121 Uiso calc R 1 1 . .
C C30 -0.1638(3) -0.0529(6) 0.31558(17) 0.1079(19) Uani d . 1 1 A .
H H30A -0.1854 -0.0229 0.3449 0.129 Uiso calc R 1 1 . .
H H30B -0.2026 -0.0884 0.2964 0.129 Uiso calc R 1 1 . .
C C31 -0.1156(4) -0.1477(5) 0.3265(2) 0.143(3) Uani d D 1 1 . .
H H31A -0.0793 -0.1165 0.3486 0.172 Uiso calc PR 0.615(13) 1 A 1
H H31B -0.0909 -0.1752 0.2979 0.172 Uiso calc PR 0.615(13) 1 A 1
H H31C -0.0758 -0.1019 0.3411 0.172 Uiso calc PR 0.385(13) 1 A 2
H H31D -0.0975 -0.1720 0.2954 0.172 Uiso calc PR 0.385(13) 1 A 2
C C32A -0.1552(5) -0.2553(7) 0.3481(3) 0.090(3) Uani d PD 0.615(13) 1 A 1
H H32C -0.1738 -0.2315 0.3791 0.109 Uiso calc PR 0.615(13) 1 A 1
H H32D -0.1960 -0.2788 0.3282 0.109 Uiso calc PR 0.615(13) 1 A 1
C C33A -0.1051(5) -0.3617(8) 0.3529(4) 0.105(4) Uani d PD 0.615(13) 1 A 1
H H33A -0.0625 -0.3350 0.3705 0.126 Uiso calc PR 0.615(13) 1 A 1
H H33B -0.1286 -0.4283 0.3708 0.126 Uiso calc PR 0.615(13) 1 A 1
C C34A -0.0823(12) -0.4111(15) 0.3060(6) 0.189(12) Uani d PD 0.615(13) 1 A 1
H H34A -0.1233 -0.4489 0.2904 0.284 Uiso calc PR 0.615(13) 1 A 1
H H34B -0.0449 -0.4731 0.3103 0.284 Uiso calc PR 0.615(13) 1 A 1
H H34C -0.0640 -0.3434 0.2869 0.284 Uiso calc PR 0.615(13) 1 A 1
C C32B -0.1148(13) -0.2696(12) 0.3530(7) 0.201(16) Uani d PD 0.385(13) 1 A 2
H H32E -0.0653 -0.3000 0.3557 0.241 Uiso calc PR 0.385(13) 1 A 2
H H32F -0.1337 -0.2567 0.3848 0.241 Uiso calc PR 0.385(13) 1 A 2
C C33B -0.1599(8) -0.3646(10) 0.3279(6) 0.111(7) Uani d PD 0.385(13) 1 A 2
H H33C -0.1948 -0.3227 0.3075 0.133 Uiso calc PR 0.385(13) 1 A 2
H H33D -0.1864 -0.4150 0.3508 0.133 Uiso calc PR 0.385(13) 1 A 2
C C34B -0.1117(18) -0.447(2) 0.2988(8) 0.156(14) Uani d PD 0.385(13) 1 A 2
H H34D -0.0900 -0.3987 0.2737 0.233 Uiso calc PR 0.385(13) 1 A 2
H H34E -0.1398 -0.5144 0.2853 0.233 Uiso calc PR 0.385(13) 1 A 2
H H34F -0.0741 -0.4818 0.3186 0.233 Uiso calc PR 0.385(13) 1 A 2

loop_
_atom_site_aniso_label
_atom_site_aniso_U_11
_atom_site_aniso_U_22
_atom_site_aniso_U_33
_atom_site_aniso_U_12
_atom_site_aniso_U_13
_atom_site_aniso_U_23
Ni1 0.0224(3) 0.0412(3) 0.0374(3) 0.0014(2) -0.0036(2) -0.0020(2)
N1 0.0252(12) 0.0438(14) 0.0405(13) 0.0027(10) -0.0047(10) -0.0028(11)
N2 0.0257(12) 0.0418(13) 0.0406(13) 0.0017(10) -0.0042(10) -0.0026(11)
O1 0.0249(10) 0.0562(14) 0.0599(13) 0.0074(10) -0.0073(10) -0.0135(11)
O2 0.114(3) 0.089(2) 0.0700(19) -0.023(2) 0.0205(17) -0.0054(17)
C1 0.0277(15) 0.0418(16) 0.0455(16) 0.0025(12) -0.0053(13) -0.0065(14)
C2 0.0281(15) 0.0448(17) 0.0439(16) 0.0041(13) -0.0045(13) -0.0051(14)
C3 0.0299(16) 0.0527(19) 0.0473(17) 0.0071(14) -0.0075(13) -0.0021(15)
C4 0.0359(17) 0.0529(19) 0.0459(17) 0.0058(14) -0.0061(14) 0.0045(15)
C5 0.0333(16) 0.0427(17) 0.0408(16) 0.0022(13) -0.0051(13) -0.0021(13)
C6 0.0340(16) 0.0445(17) 0.0422(16) 0.0006(13) -0.0028(13) -0.0018(14)
C7 0.0309(15) 0.0451(17) 0.0439(16) -0.0003(13) -0.0004(13) -0.0009(14)
C8 0.0309(16) 0.062(2) 0.0471(18) -0.0005(15) 0.0022(14) 0.0050(16)
C9 0.0257(15) 0.060(2) 0.0517(18) -0.0008(14) -0.0001(14) 0.0008(16)
C10 0.0280(14) 0.0392(16) 0.0453(17) 0.0004(12) -0.0016(13) -0.0038(13)
C11 0.0274(15) 0.0486(17) 0.0424(16) 0.0019(13) -0.0026(13) 0.0016(14)
C12 0.0286(15) 0.0517(19) 0.0524(18) 0.0080(13) -0.0030(14) -0.0082(15)
C13 0.0321(16) 0.0498(19) 0.0508(18) 0.0014(13) -0.0082(14) -0.0121(15)
C14 0.0243(14) 0.0501(18) 0.0447(16) 0.0041(13) -0.0037(12) -0.0008(14)
C15 0.0319(17) 0.057(2) 0.061(2) 0.0085(15) -0.0066(14) -0.0185(17)
C16 0.0334(17) 0.056(2) 0.061(2) 0.0039(15) -0.0116(15) -0.0188(17)
C17 0.0322(17) 0.059(2) 0.0535(19) 0.0081(15) -0.0008(14) -0.0086(16)
C18 0.0274(15) 0.061(2) 0.0554(19) 0.0092(14) -0.0006(14) -0.0037(16)
C19 0.0324(17) 0.060(2) 0.059(2) 0.0016(15) 0.0011(15) -0.0034(17)
C20 0.0341(18) 0.078(3) 0.058(2) 0.0042(17) -0.0023(15) 0.0047(18)
C21 0.053(2) 0.120(4) 0.070(3) -0.001(2) -0.007(2) 0.027(3)
C22 0.078(4) 0.257(9) 0.094(4) 0.002(5) -0.025(3) 0.072(5)
C23 0.0287(16) 0.068(2) 0.0445(17) 0.0011(15) -0.0028(13) 0.0063(16)
C24 0.050(2) 0.081(3) 0.048(2) 0.0041(19) -0.0055(16) 0.0026(19)
C25 0.046(2) 0.119(4) 0.0381(18) 0.004(2) -0.0017(16) -0.006(2)
C26 0.063(3) 0.068(3) 0.073(3) -0.008(2) -0.003(2) 0.013(2)
C27 0.077(3) 0.073(3) 0.068(3) -0.010(2) 0.017(2) 0.006(2)
C28 0.052(2) 0.069(3) 0.065(2) -0.0036(19) 0.0091(18) 0.011(2)
C29 0.114(4) 0.127(5) 0.062(3) 0.010(4) -0.013(3) -0.023(3)
C30 0.136(5) 0.125(5) 0.062(3) -0.029(4) 0.026(3) 0.007(3)
C31 0.220(8) 0.111(5) 0.098(4) 0.031(6) 0.063(5) 0.008(4)
C32A 0.107(8) 0.085(6) 0.079(6) -0.030(6) 0.038(5) -0.005(5)
C33A 0.090(7) 0.099(7) 0.125(8) 0.003(6) -0.001(6) 0.052(7)
C34A 0.22(2) 0.085(10) 0.27(2) 0.070(14) 0.137(18) 0.050(11)
C32B 0.19(3) 0.14(2) 0.27(3) -0.03(2) -0.17(2) 0.04(2)
C33B 0.113(13) 0.107(14) 0.112(12) -0.014(10) -0.041(10) 0.044(11)
C34B 0.27(4) 0.108(18) 0.094(13) -0.04(2) 0.039(18) 0.011(11)

loop_
_atom_type_symbol
_atom_type_description
_atom_type_scat_dispersion_real
_atom_type_scat_dispersion_imag
_atom_type_scat_source
C C 0.0033 0.0016 'International Tables Vol C Tables 4.2.6.8 and 6.1.1.4'
H H 0.0000 0.0000 'International Tables Vol C Tables 4.2.6.8 and 6.1.1.4'
N N 0.0061 0.0033 'International Tables Vol C Tables 4.2.6.8 and 6.1.1.4'
O O 0.0106 0.0060 'International Tables Vol C Tables 4.2.6.8 and 6.1.1.4'
Ni Ni 0.3393 1.1124 'International Tables Vol C Tables 4.2.6.8 and 6.1.1.4'

loop_
_geom_angle_atom_site_label_1
_geom_angle_atom_site_label_2
_geom_angle_atom_site_label_3
_geom_angle_site_symmetry_1
_geom_angle_site_symmetry_3
_geom_angle
N2 Ni1 N2 5_565 . 180.0
N2 Ni1 N1 5_565 5_565 89.94(10)
N2 Ni1 N1 . 5_565 90.06(10)
N2 Ni1 N1 5_565 . 90.06(10)
N2 Ni1 N1 . . 89.94(10)
N1 Ni1 N1 5_565 . 180.0
C2 N1 C5 . . 104.0(2)
C2 N1 Ni1 . . 128.0(2)
C5 N1 Ni1 . . 127.94(19)
C7 N2 C10 . . 104.1(2)
C7 N2 Ni1 . . 128.03(19)
C10 N2 Ni1 . . 127.8(2)
C14 O1 C17 . . 117.4(2)
C29 O2 C26 . . 116.5(4)
C2 C1 C10 . 5_565 122.5(3)
C2 C1 C11 . . 118.8(3)
C10 C1 C11 5_565 . 118.7(3)
C1 C2 N1 . . 125.7(3)
C1 C2 C3 . . 123.5(3)
N1 C2 C3 . . 110.8(3)
C4 C3 C2 . . 107.2(3)
C4 C3 H3 . . 126.4
C2 C3 H3 . . 126.4
C3 C4 C5 . . 106.9(3)
C3 C4 H4 . . 126.6
C5 C4 H4 . . 126.6
N1 C5 C6 . . 125.8(3)
N1 C5 C4 . . 111.1(3)
C6 C5 C4 . . 123.2(3)
C7 C6 C5 . . 122.0(3)
C7 C6 C23 . . 118.5(3)
C5 C6 C23 . . 119.4(3)
N2 C7 C6 . . 126.1(3)
N2 C7 C8 . . 111.1(3)
C6 C7 C8 . . 122.7(3)
C9 C8 C7 . . 106.6(3)
C9 C8 H8 . . 126.7
C7 C8 H8 . . 126.7
C8 C9 C10 . . 107.3(3)
C8 C9 H9 . . 126.3
C10 C9 H9 . . 126.3
C1 C10 N2 5_565 . 125.8(3)
C1 C10 C9 5_565 . 123.4(3)
N2 C10 C9 . . 110.8(3)
C16 C11 C12 . . 118.3(3)
C16 C11 C1 . . 120.9(3)
C12 C11 C1 . . 120.8(3)
C11 C12 C13 . . 121.0(3)
C11 C12 H12 . . 119.5
C13 C12 H12 . . 119.5
C14 C13 C12 . . 120.0(3)
C14 C13 H13 . . 120.0
C12 C13 H13 . . 120.0
O1 C14 C15 . . 124.7(3)
O1 C14 C13 . . 115.6(3)
C15 C14 C13 . . 119.7(3)
C14 C15 C16 . . 119.4(3)
C14 C15 H15 . . 120.3
C16 C15 H15 . . 120.3
C11 C16 C15 . . 121.6(3)
C11 C16 H16 . . 119.2
C15 C16 H16 . . 119.2
O1 C17 C18 . . 107.9(3)
O1 C17 H17A . . 110.1
C18 C17 H17A . . 110.1
O1 C17 H17B . . 110.1
C18 C17 H17B . . 110.1
H17A C17 H17B . . 108.4
C17 C18 C19 . . 112.5(3)
C17 C18 H18A . . 109.1
C19 C18 H18A . . 109.1
C17 C18 H18B . . 109.1
C19 C18 H18B . . 109.1
H18A C18 H18B . . 107.8
C20 C19 C18 . . 114.0(3)
C20 C19 H19A . . 108.7
C18 C19 H19A . . 108.7
C20 C19 H19B . . 108.7
C18 C19 H19B . . 108.7
H19A C19 H19B . . 107.6
C21 C20 C19 . . 113.4(3)
C21 C20 H20A . . 108.9
C19 C20 H20A . . 108.9
C21 C20 H20B . . 108.9
C19 C20 H20B . . 108.9
H20A C20 H20B . . 107.7
C20 C21 C22 . . 112.8(4)
C20 C21 H21A . . 109.0
C22 C21 H21A . . 109.0
C20 C21 H21B . . 109.0
C22 C21 H21B . . 109.0
H21A C21 H21B . . 107.8
C21 C22 H22A . . 109.5
C21 C22 H22B . . 109.5
H22A C22 H22B . . 109.5
C21 C22 H22C . . 109.5
H22A C22 H22C . . 109.5
H22B C22 H22C . . 109.5
C24 C23 C28 . . 117.9(3)
C24 C23 C6 . . 122.9(3)
C28 C23 C6 . . 119.1(3)
C23 C24 C25 . . 119.9(4)
C23 C24 H24 . . 120.1
C25 C24 H24 . . 120.1
C26 C25 C24 . . 118.6(4)
C26 C25 H25 . . 120.7
C24 C25 H25 . . 120.7
C27 C26 C25 . . 121.8(4)
C27 C26 O2 . . 115.0(4)
C25 C26 O2 . . 123.2(4)
C26 C27 C28 . . 119.5(4)
C26 C27 H27 . . 120.3
C28 C27 H27 . . 120.3
C27 C28 C23 . . 122.4(4)
C27 C28 H28 . . 118.8
C23 C28 H28 . . 118.8
O2 C29 C30 . . 106.1(4)
O2 C29 H29A . . 110.5
C30 C29 H29A . . 110.5
O2 C29 H29B . . 110.5
C30 C29 H29B . . 110.5
H29A C29 H29B . . 108.7
C31 C30 C29 . . 115.8(5)
C31 C30 H30A . . 108.3
C29 C30 H30A . . 108.3
C31 C30 H30B . . 108.3
C29 C30 H30B . . 108.3
H30A C30 H30B . . 107.4
C30 C31 C32A . . 109.7(7)
C30 C31 C32B . . 138.6(12)
C30 C31 H31A . . 109.7
C32A C31 H31A . . 109.7
C30 C31 H31B . . 109.7
C32A C31 H31B . . 109.7
H31A C31 H31B . . 108.2
C30 C31 H31C . . 102.4
C32B C31 H31C . . 102.4
C30 C31 H31D . . 102.4
C32A C31 H31D . . 109.4
C32B C31 H31D . . 102.4
H31C C31 H31D . . 104.9
C33A C32A C31 . . 108.8(6)
C33A C32A H32C . . 109.9
C31 C32A H32C . . 109.9
C33A C32A H32D . . 109.9
C31 C32A H32D . . 109.9
H32C C32A H32D . . 108.3
C34A C33A C32A . . 111.8(7)
C34A C33A H33A . . 109.3
C32A C33A H33A . . 109.3
C34A C33A H33B . . 109.3
C32A C33A H33B . . 109.3
H33A C33A H33B . . 107.9
C33B C32B C31 . . 110.3(8)
C33B C32B H32E . . 109.6
C31 C32B H32E . . 109.6
C33B C32B H32F . . 109.6
C31 C32B H32F . . 109.6
H32E C32B H32F . . 108.1
C32B C33B C34B . . 109.2(9)
C32B C33B H33C . . 109.8
C34B C33B H33C . . 109.8
C32B C33B H33D . . 109.8
C34B C33B H33D . . 109.8
H33C C33B H33D . . 108.3
C33B C34B H34D . . 109.5
C33B C34B H34E . . 109.5
H34D C34B H34E . . 109.5
C33B C34B H34F . . 109.5
H34D C34B H34F . . 109.5
H34E C34B H34F . . 109.5

loop_
_geom_bond_atom_site_label_1
_geom_bond_atom_site_label_2
_geom_bond_site_symmetry_2
_geom_bond_distance
Ni1 N2 5_565 1.951(2)
Ni1 N2 . 1.951(2)
Ni1 N1 5_565 1.954(2)
Ni1 N1 . 1.954(2)
N1 C2 . 1.385(4)
N1 C5 . 1.386(4)
N2 C7 . 1.380(4)
N2 C10 . 1.389(4)
O1 C14 . 1.371(3)
O1 C17 . 1.436(4)
O2 C29 . 1.370(5)
O2 C26 . 1.421(5)
C1 C2 . 1.381(4)
C1 C10 5_565 1.383(4)
C1 C11 . 1.503(4)
C2 C3 . 1.434(4)
C3 C4 . 1.344(4)
C3 H3 . 0.9500
C4 C5 . 1.431(4)
C4 H4 . 0.9500
C5 C6 . 1.387(4)
C6 C7 . 1.383(4)
C6 C23 . 1.497(4)
C7 C8 . 1.438(4)
C8 C9 . 1.346(4)
C8 H8 . 0.9500
C9 C10 . 1.430(4)
C9 H9 . 0.9500
C10 C1 5_565 1.383(4)
C11 C16 . 1.375(4)
C11 C12 . 1.385(4)
C12 C13 . 1.387(4)
C12 H12 . 0.9500
C13 C14 . 1.384(4)
C13 H13 . 0.9500
C14 C15 . 1.381(4)
C15 C16 . 1.394(4)
C15 H15 . 0.9500
C16 H16 . 0.9500
C17 C18 . 1.511(4)
C17 H17A . 0.9900
C17 H17B . 0.9900
C18 C19 . 1.520(5)
C18 H18A . 0.9900
C18 H18B . 0.9900
C19 C20 . 1.519(4)
C19 H19A . 0.9900
C19 H19B . 0.9900
C20 C21 . 1.515(5)
C20 H20A . 0.9900
C20 H20B . 0.9900
C21 C22 . 1.520(6)
C21 H21A . 0.9900
C21 H21B . 0.9900
C22 H22A . 0.9800
C22 H22B . 0.9800
C22 H22C . 0.9800
C23 C24 . 1.377(5)
C23 C28 . 1.396(5)
C24 C25 . 1.431(5)
C24 H24 . 0.9500
C25 C26 . 1.378(6)
C25 H25 . 0.9500
C26 C27 . 1.342(6)
C27 C28 . 1.367(5)
C27 H27 . 0.9500
C28 H28 . 0.9500
C29 C30 . 1.558(7)
C29 H29A . 0.9900
C29 H29B . 0.9900
C30 C31 . 1.405(8)
C30 H30A . 0.9900
C30 H30B . 0.9900
C31 C32A . 1.517(7)
C31 C32B . 1.526(10)
C31 H31A . 0.9900
C31 H31B . 0.9900
C31 H31C . 0.9900
C31 H31D . 0.9900
C32A C33A . 1.496(8)
C32A H32C . 0.9900
C32A H32D . 0.9900
C33A C34A . 1.510(9)
C33A H33A . 0.9900
C33A H33B . 0.9900
C34A H34A . 0.9800
C34A H34B . 0.9800
C34A H34C . 0.9800
C32B C33B . 1.516(9)
C32B H32E . 0.9900
C32B H32F . 0.9900
C33B C34B . 1.524(10)
C33B H33C . 0.9900
C33B H33D . 0.9900
C34B H34D . 0.9800
C34B H34E . 0.9800
C34B H34F . 0.9800
